data_2014147
loop_
_publ_author_name
'\;Seng\"ul, Abdurrahman'
'Karaday\?i, Nevzat'

_publ_section_title
;4-[<i>N</i>,<i>N</i>-Bis(2-hydroxyimino-2-phenylethyl)amino]-1,5-dimethyl-2-phenyl-2,3-dihydro-1<i>H</i>-pyrazol-3-one
 monohydrate
;
_journal_issue 8
_journal_name_full 'Acta Crystallographica Section C'
_journal_page_first o539
_journal_page_last o541
_journal_paper_doi 10.1107/S0108270104012314
_journal_volume 60
_journal_year 2004
_chemical_formula_iupac 'C27 H27 N5 O3 , H2 O'
_chemical_formula_moiety 'C27 H27 N5 O3 , H2 O'
_chemical_formula_sum 'C27 H29 N5 O4'
_chemical_formula_weight 487.55
_chemical_name_systematic
;
4-[N,N-Bis(2-hydroxyimino-2-phenylethyl)amino]-2,3-dimethyl-2-phenyl-
2,3-dihydropyrazol-3-one monohydrate
;
_space_group_IT_number 14
_symmetry_cell_setting monoclinic
_symmetry_space_group_name_Hall '-P 2ybc'
_symmetry_space_group_name_H-M 'P 1 21/c 1'
_atom_sites_solution_hydrogens geom
_atom_sites_solution_primary direct
_atom_sites_solution_secondary difmap
_cell_angle_alpha 90.00
_cell_angle_beta 102.05(5)
_cell_angle_gamma 90.00
_cell_formula_units_Z 4
_cell_length_a 10.385(6)
_cell_length_b 18.024(4)
_cell_length_c 14.229(5)
_cell_measurement_reflns_used 25
_cell_measurement_temperature 293(2)
_cell_measurement_theta_max 25.00
_cell_measurement_theta_min 1.75
_cell_volume 2604.7(19)
_computing_cell_refinement XSCANS
_computing_data_collection 'XSCANS (Siemens, 1994)'
_computing_data_reduction XSCANS
_computing_molecular_graphics 'ORTEP3 (Farrugia, 1997) and PLUTON (Spek, 1997)'
_computing_publication_material 'WinGX (Farrugia, 1999)'
_computing_structure_refinement 'SHELXL97 (Sheldrick, 1997)'
_computing_structure_solution 'SHELXS97 (Sheldrick, 1997)'
_diffrn_ambient_temperature 293(2)
_diffrn_measured_fraction_theta_full 0.999
_diffrn_measured_fraction_theta_max 0.999
_diffrn_measurement_device 'Siemens P4'
_diffrn_measurement_method \w
_diffrn_radiation_monochromator graphite
_diffrn_radiation_source 'fine-focus sealed tube'
_diffrn_radiation_type MoK\a
_diffrn_radiation_wavelength 0.71073
_diffrn_reflns_av_R_equivalents 0.0250
_diffrn_reflns_av_sigmaI/netI 0.0454
_diffrn_reflns_limit_h_max 12
_diffrn_reflns_limit_h_min -1
_diffrn_reflns_limit_k_max 21
_diffrn_reflns_limit_k_min -1
_diffrn_reflns_limit_l_max 16
_diffrn_reflns_limit_l_min -16
_diffrn_reflns_number 4862
_diffrn_reflns_theta_full 25.00
_diffrn_reflns_theta_max 25.00
_diffrn_reflns_theta_min 1.85
_diffrn_standards_decay_% 0
_diffrn_standards_interval_count 97
_diffrn_standards_number 3
_exptl_absorpt_coefficient_mu 0.085
_exptl_absorpt_correction_type none
_exptl_crystal_colour colourless
_exptl_crystal_density_diffrn 1.243
_exptl_crystal_density_meas ?
_exptl_crystal_density_method 'not measured'
_exptl_crystal_description block
_exptl_crystal_F_000 1032
_exptl_crystal_size_max 0.46
_exptl_crystal_size_mid 0.38
_exptl_crystal_size_min 0.12
_refine_diff_density_max 0.225
_refine_diff_density_min -0.216
_refine_ls_extinction_method none
_refine_ls_goodness_of_fit_ref 1.018
_refine_ls_hydrogen_treatment mixed
_refine_ls_matrix_type full
_refine_ls_number_parameters 334
_refine_ls_number_reflns 4592
_refine_ls_number_restraints 0
_refine_ls_restrained_S_all 1.018
_refine_ls_R_factor_all 0.0928
_refine_ls_R_factor_gt 0.0552
_refine_ls_shift/su_max 0.006
_refine_ls_shift/su_mean 0.001
_refine_ls_structure_factor_coef Fsqd
_refine_ls_weighting_details 'calc w = 1/[\s^2^(Fo^2^)+(0.0636P)^2^+0.8613P] where P=(Fo^2^+2Fc^2^)/3'
_refine_ls_weighting_scheme calc
_refine_ls_wR_factor_gt 0.1326
_refine_ls_wR_factor_ref 0.1551
_reflns_number_gt 2956
_reflns_number_total 4592
_reflns_threshold_expression I>2\s(I)
_cod_data_source_file fr1488.cif
_cod_data_source_block I
_cod_depositor_comments
;
The following automatic conversions were performed:

'_exptl_crystal_density_meas' value 'not measured' was changed to '?'
- the value is perceived as not measured.

Automatic conversion script
Id: cif_fix_values 3008 2015-01-20 13:52:24Z robertas 
;
_cod_original_cell_volume 2604.6(19)
_cod_original_sg_symbol_H-M 'P 21/c'
_cod_database_code 2014147
_cod_database_fobs_code 2014147

loop_
_symmetry_equiv_pos_as_xyz
'x, y, z'
'-x, y+1/2, -z+1/2'
'-x, -y, -z'
'x, -y-1/2, z-1/2'

loop_
_atom_site_label
_atom_site_fract_x
_atom_site_fract_y
_atom_site_fract_z
_atom_site_U_iso_or_equiv
_atom_site_adp_type
_atom_site_calc_flag
_atom_site_refinement_flags
_atom_site_occupancy
_atom_site_disorder_assembly
_atom_site_disorder_group
_atom_site_type_symbol
O1 0.79733(16) 0.51577(9) 0.65611(14) 0.0607(5) Uani d . 1 . . O
O2 0.8724(2) 0.62651(11) 0.46281(16) 0.0762(6) Uani d . 1 . . O
H2A 0.9457 0.6203 0.4510 0.114 Uiso calc R 1 . . H
O3 0.37695(18) 0.55068(11) 0.48587(16) 0.0771(6) Uani d . 1 . . O
H3A 0.3248 0.5310 0.4417 0.116 Uiso calc R 1 . . H
O4 0.9227(2) 0.38534(12) 0.62181(18) 0.0665(6) Uani d . 1 . . O
N1 0.95406(19) 0.59910(11) 0.73126(16) 0.0521(5) Uani d . 1 . . N
N2 0.96913(19) 0.67647(11) 0.73522(16) 0.0531(5) Uani d . 1 . . N
N3 0.63728(18) 0.66453(11) 0.59783(14) 0.0460(5) Uani d . 1 . . N
N4 0.8328(2) 0.70004(13) 0.44280(17) 0.0641(6) Uani d . 1 . . N
N5 0.3219(2) 0.61558(12) 0.51331(18) 0.0591(6) Uani d . 1 . . N
C1 0.7660(2) 0.65145(13) 0.65488(17) 0.0437(6) Uani d . 1 . . C
C2 0.8315(2) 0.58191(13) 0.67607(18) 0.0459(6) Uani d . 1 . . C
C3 1.0674(2) 0.55223(13) 0.74864(19) 0.0486(6) Uani d . 1 . . C
C4 1.1043(3) 0.51588(17) 0.8343(2) 0.0728(9) Uani d . 1 . . C
H4A 1.0554 0.5211 0.8817 0.087 Uiso calc R 1 . . H
C5 1.2172(4) 0.47049(19) 0.8501(3) 0.0935(12) Uani d . 1 . . C
H5A 1.2435 0.4451 0.9079 0.112 Uiso calc R 1 . . H
C6 1.2864(3) 0.46445(19) 0.7807(4) 0.0964(14) Uani d . 1 . . C
H6A 1.3611 0.4346 0.7915 0.116 Uiso calc R 1 . . H
C7 1.2513(3) 0.5003(2) 0.6950(4) 0.0928(12) Uani d . 1 . . C
H7A 1.3010 0.4950 0.6481 0.111 Uiso calc R 1 . . H
C8 1.1404(3) 0.54478(17) 0.6789(2) 0.0682(8) Uani d . 1 . . C
H8A 1.1151 0.5697 0.6207 0.082 Uiso calc R 1 . . H
C9 1.0771(3) 0.70939(17) 0.8032(2) 0.0760(9) Uani d . 1 . . C
H9A 1.1471 0.6739 0.8198 0.114 Uiso calc R 1 . . H
H9B 1.0474 0.7239 0.8600 0.114 Uiso calc R 1 . . H
H9C 1.1086 0.7522 0.7748 0.114 Uiso calc R 1 . . H
C10 0.8519(2) 0.70648(13) 0.69319(17) 0.0475(6) Uani d . 1 . . C
C11 0.8297(3) 0.78829(14) 0.6921(2) 0.0638(8) Uani d . 1 . . C
H11A 0.8475 0.8067 0.7569 0.096 Uiso calc R 1 . . H
H11B 0.7399 0.7988 0.6621 0.096 Uiso calc R 1 . . H
H11C 0.8874 0.8120 0.6568 0.096 Uiso calc R 1 . . H
C12 0.6340(3) 0.65588(16) 0.49395(18) 0.0552(7) Uani d . 1 . . C
H12A 0.5441 0.6606 0.4582 0.066 Uiso calc R 1 . . H
H12B 0.6653 0.6068 0.4820 0.066 Uiso calc R 1 . . H
C13 0.7183(3) 0.71329(15) 0.45984(18) 0.0548(7) Uani d . 1 . . C
C14 0.6711(3) 0.79160(16) 0.44144(18) 0.0588(7) Uani d . 1 . . C
C15 0.5494(3) 0.81370(19) 0.4557(2) 0.0779(9) Uani d . 1 . . C
H15A 0.4959 0.7796 0.4781 0.093 Uiso calc R 1 . . H
C16 0.5054(4) 0.8863(2) 0.4369(3) 0.0940(11) Uani d . 1 . . C
H16A 0.4230 0.9000 0.4471 0.113 Uiso calc R 1 . . H
C17 0.5814(4) 0.9374(2) 0.4038(2) 0.0881(11) Uani d . 1 . . C
H17A 0.5512 0.9856 0.3908 0.106 Uiso calc R 1 . . H
C18 0.7034(4) 0.91686(19) 0.3897(2) 0.0839(10) Uani d . 1 . . C
H18A 0.7563 0.9515 0.3674 0.101 Uiso calc R 1 . . H
C19 0.7477(3) 0.84501(18) 0.4087(2) 0.0707(8) Uani d . 1 . . C
H19A 0.8307 0.8321 0.3992 0.085 Uiso calc R 1 . . H
C20 0.5344(2) 0.62061(15) 0.6297(2) 0.0530(6) Uani d . 1 . . C
H20A 0.5462 0.6238 0.6990 0.064 Uiso calc R 1 . . H
H20B 0.5421 0.5689 0.6126 0.064 Uiso calc R 1 . . H
C21 0.3990(2) 0.64947(14) 0.58272(19) 0.0505(6) Uani d . 1 . . C
C22 0.3499(3) 0.72072(15) 0.61589(19) 0.0531(6) Uani d . 1 . . C
C23 0.2294(4) 0.7503(2) 0.5720(3) 0.0906(11) Uani d . 1 . . C
H23A 0.1772 0.7251 0.5208 0.109 Uiso calc R 1 . . H
C24 0.1851(4) 0.8167(2) 0.6028(3) 0.1092(14) Uani d . 1 . . C
H24A 0.1038 0.8356 0.5722 0.131 Uiso calc R 1 . . H
C25 0.2601(4) 0.8548(2) 0.6781(3) 0.0938(12) Uani d . 1 . . C
H25A 0.2309 0.8996 0.6984 0.113 Uiso calc R 1 . . H
C26 0.3784(4) 0.8257(2) 0.7226(3) 0.0947(11) Uani d . 1 . . C
H26A 0.4296 0.8507 0.7744 0.114 Uiso calc R 1 . . H
C27 0.4228(3) 0.76018(19) 0.6920(2) 0.0811(10) Uani d . 1 . . C
H27A 0.5041 0.7418 0.7233 0.097 Uiso calc R 1 . . H
H4C 0.908(4) 0.427(2) 0.647(3) 0.110(14) Uiso d . 1 . . H
H4B 0.842(4) 0.380(2) 0.571(3) 0.105(12) Uiso d . 1 . . H

loop_
_atom_site_aniso_label
_atom_site_aniso_U_11
_atom_site_aniso_U_22
_atom_site_aniso_U_33
_atom_site_aniso_U_12
_atom_site_aniso_U_13
_atom_site_aniso_U_23
O1 0.0463(10) 0.0394(10) 0.0877(14) -0.0009(8) -0.0062(9) -0.0082(9)
O2 0.0706(13) 0.0650(13) 0.0983(16) 0.0198(11) 0.0296(12) 0.0072(11)
O3 0.0526(11) 0.0605(13) 0.1075(17) 0.0122(9) -0.0079(11) -0.0270(11)
O4 0.0519(12) 0.0530(12) 0.0906(16) 0.0146(9) 0.0053(11) -0.0023(11)
N1 0.0426(11) 0.0392(12) 0.0686(14) 0.0008(9) -0.0021(10) -0.0076(10)
N2 0.0471(12) 0.0389(11) 0.0662(14) -0.0023(9) -0.0043(10) -0.0082(10)
N3 0.0401(11) 0.0491(12) 0.0461(11) 0.0039(9) 0.0027(9) -0.0018(9)
N4 0.0680(15) 0.0604(15) 0.0656(15) 0.0155(12) 0.0175(12) 0.0042(12)
N5 0.0433(12) 0.0501(13) 0.0795(16) 0.0073(10) 0.0030(11) -0.0078(12)
C1 0.0389(12) 0.0431(14) 0.0463(13) 0.0036(11) 0.0027(10) -0.0028(11)
C2 0.0392(13) 0.0420(14) 0.0525(14) -0.0007(11) 0.0008(11) -0.0048(11)
C3 0.0417(13) 0.0386(13) 0.0588(16) -0.0031(11) -0.0045(12) 0.0024(12)
C4 0.073(2) 0.068(2) 0.070(2) -0.0018(16) -0.0024(16) 0.0083(16)
C5 0.095(3) 0.063(2) 0.100(3) 0.002(2) -0.032(2) 0.0217(19)
C6 0.056(2) 0.052(2) 0.167(4) -0.0011(16) -0.009(3) -0.003(3)
C7 0.066(2) 0.068(2) 0.151(4) -0.0011(18) 0.038(2) -0.012(2)
C8 0.0582(17) 0.0624(19) 0.084(2) 0.0054(14) 0.0158(16) 0.0036(16)
C9 0.0610(18) 0.0554(18) 0.097(2) -0.0099(14) -0.0165(16) -0.0170(16)
C10 0.0482(14) 0.0402(13) 0.0510(14) 0.0037(11) 0.0035(12) -0.0041(11)
C11 0.0692(18) 0.0424(15) 0.0741(19) 0.0035(13) 0.0019(15) -0.0093(13)
C12 0.0506(15) 0.0630(17) 0.0492(15) 0.0032(13) 0.0036(12) -0.0078(13)
C13 0.0547(16) 0.0631(17) 0.0450(14) 0.0105(14) 0.0071(12) 0.0004(13)
C14 0.0642(17) 0.0671(18) 0.0440(14) 0.0139(14) 0.0089(13) 0.0041(13)
C15 0.068(2) 0.081(2) 0.087(2) 0.0245(17) 0.0208(17) 0.0133(18)
C16 0.082(2) 0.096(3) 0.105(3) 0.039(2) 0.021(2) 0.009(2)
C17 0.114(3) 0.073(2) 0.072(2) 0.032(2) 0.009(2) 0.0076(18)
C18 0.117(3) 0.065(2) 0.072(2) 0.017(2) 0.026(2) 0.0093(17)
C19 0.083(2) 0.071(2) 0.0635(18) 0.0124(17) 0.0268(16) 0.0045(16)
C20 0.0442(14) 0.0528(15) 0.0586(16) 0.0016(12) 0.0030(12) 0.0033(12)
C21 0.0437(14) 0.0503(15) 0.0572(16) 0.0024(12) 0.0100(12) 0.0024(12)
C22 0.0521(15) 0.0538(15) 0.0551(16) 0.0036(12) 0.0150(13) 0.0005(13)
C23 0.092(2) 0.081(2) 0.088(2) 0.037(2) -0.007(2) -0.0171(19)
C24 0.122(3) 0.090(3) 0.107(3) 0.056(3) 0.006(3) -0.012(2)
C25 0.129(3) 0.064(2) 0.098(3) 0.018(2) 0.046(3) -0.012(2)
C26 0.107(3) 0.087(3) 0.093(3) -0.001(2) 0.027(2) -0.035(2)
C27 0.075(2) 0.087(2) 0.079(2) 0.0054(18) 0.0092(17) -0.0228(18)

loop_
_atom_type_symbol
_atom_type_description
_atom_type_scat_dispersion_real
_atom_type_scat_dispersion_imag
_atom_type_scat_source
C C 0.0033 0.0016 'International Tables Vol C Tables 4.2.6.8 and 6.1.1.4'
H H 0.0000 0.0000 'International Tables Vol C Tables 4.2.6.8 and 6.1.1.4'
N N 0.0061 0.0033 'International Tables Vol C Tables 4.2.6.8 and 6.1.1.4'
O O 0.0106 0.0060 'International Tables Vol C Tables 4.2.6.8 and 6.1.1.4'

loop_
_geom_angle_atom_site_label_1
_geom_angle_atom_site_label_2
_geom_angle_atom_site_label_3
_geom_angle
_geom_angle_publ_flag
N4 O2 H2A 109.5 ?
N5 O3 H3A 109.5 ?
H4C O4 H4B 101(3) ?
C2 N1 N2 109.08(18) ?
C2 N1 C3 126.4(2) ?
N2 N1 C3 120.00(19) ?
C10 N2 N1 107.28(19) ?
C10 N2 C9 129.2(2) ?
N1 N2 C9 119.9(2) yes
C1 N3 C20 112.83(19) ?
C1 N3 C12 111.90(19) yes
C20 N3 C12 112.5(2) ?
C13 N4 O2 112.4(2) yes
C21 N5 O3 112.8(2) yes
C10 C1 C2 108.0(2) ?
C10 C1 N3 124.1(2) ?
C2 C1 N3 127.7(2) ?
O1 C2 N1 121.5(2) yes
O1 C2 C1 133.1(2) ?
N1 C2 C1 105.3(2) ?
C4 C3 C8 120.2(3) ?
C4 C3 N1 120.4(3) ?
C8 C3 N1 119.4(2) ?
C3 C4 C5 119.4(3) ?
C3 C4 H4A 120.3 ?
C5 C4 H4A 120.3 ?
C6 C5 C4 119.0(3) ?
C6 C5 H5A 120.5 ?
C4 C5 H5A 120.5 ?
C5 C6 C7 122.5(4) ?
C5 C6 H6A 118.8 ?
C7 C6 H6A 118.8 ?
C6 C7 C8 118.8(4) ?
C6 C7 H7A 120.6 ?
C8 C7 H7A 120.6 ?
C3 C8 C7 120.2(3) ?
C3 C8 H8A 119.9 ?
C7 C8 H8A 119.9 ?
N2 C9 H9A 109.5 ?
N2 C9 H9B 109.5 ?
H9A C9 H9B 109.5 ?
N2 C9 H9C 109.5 ?
H9A C9 H9C 109.5 ?
H9B C9 H9C 109.5 ?
N2 C10 C1 109.8(2) ?
N2 C10 C11 121.5(2) ?
C1 C10 C11 128.7(2) ?
C10 C11 H11A 109.5 ?
C10 C11 H11B 109.5 ?
H11A C11 H11B 109.5 ?
C10 C11 H11C 109.5 ?
H11A C11 H11C 109.5 ?
H11B C11 H11C 109.5 ?
N3 C12 C13 110.9(2) yes
N3 C12 H12A 109.4 ?
C13 C12 H12A 109.5 ?
N3 C12 H12B 109.5 ?
C13 C12 H12B 109.5 ?
H12A C12 H12B 108.0 ?
N4 C13 C14 115.1(3) ?
N4 C13 C12 124.0(3) ?
C14 C13 C12 121.0(2) ?
C15 C14 C19 117.1(3) ?
C15 C14 C13 121.5(3) ?
C19 C14 C13 121.5(3) ?
C14 C15 C16 121.1(3) ?
C14 C15 H15A 119.4 ?
C16 C15 H15A 119.4 ?
C17 C16 C15 120.7(3) ?
C17 C16 H16A 119.6 ?
C15 C16 H16A 119.6 ?
C16 C17 C18 119.3(3) ?
C16 C17 H17A 120.4 ?
C18 C17 H17A 120.4 ?
C17 C18 C19 120.2(4) ?
C17 C18 H18A 119.9 ?
C19 C18 H18A 119.9 ?
C18 C19 C14 121.6(3) ?
C18 C19 H19A 119.2 ?
C14 C19 H19A 119.2 ?
N3 C20 C21 110.2(2) ?
N3 C20 H20A 109.6 ?
C21 C20 H20A 109.6 ?
N3 C20 H20B 109.6 ?
C21 C20 H20B 109.6 ?
H20A C20 H20B 108.1 ?
N5 C21 C22 116.8(2) ?
N5 C21 C20 123.1(2) ?
C22 C21 C20 120.1(2) ?
C27 C22 C23 116.8(3) ?
C27 C22 C21 121.5(3) ?
C23 C22 C21 121.6(3) ?
C22 C23 C24 121.2(3) ?
C22 C23 H23A 119.4 ?
C24 C23 H23A 119.4 ?
C25 C24 C23 120.6(4) ?
C25 C24 H24A 119.7 ?
C23 C24 H24A 119.7 ?
C26 C25 C24 118.7(3) ?
C26 C25 H25A 120.6 ?
C24 C25 H25A 120.6 ?
C25 C26 C27 120.9(4) ?
C25 C26 H26A 119.6 ?
C27 C26 H26A 119.6 ?
C26 C27 C22 121.8(3) ?
C26 C27 H27A 119.1 ?
C22 C27 H27A 119.1 ?

loop_
_geom_bond_atom_site_label_1
_geom_bond_atom_site_label_2
_geom_bond_site_symmetry_2
_geom_bond_distance
_geom_bond_publ_flag
O1 C2 . 1.259(3) yes
O2 N4 . 1.399(3) ?
O2 H2A . 0.8200 ?
O3 N5 . 1.393(3) yes
O3 H3A . 0.8200 ?
O4 H4C . 0.86(4) ?
O4 H4B . 0.99(4) ?
N1 C2 . 1.384(3) yes
N1 N2 . 1.403(3) yes
N1 C3 . 1.428(3) yes
N2 C10 . 1.352(3) ?
N2 C9 . 1.446(3) yes
N3 C1 . 1.431(3) ?
N3 C20 . 1.475(3) yes
N3 C12 . 1.480(3) yes
N4 C13 . 1.285(3) yes
N5 C21 . 1.288(3) yes
C1 C10 . 1.369(3) ?
C1 C2 . 1.428(3) ?
C3 C4 . 1.366(4) ?
C3 C8 . 1.376(4) ?
C4 C5 . 1.409(5) ?
C4 H4A . 0.9300 ?
C5 C6 . 1.342(6) ?
C5 H5A . 0.9300 ?
C6 C7 . 1.361(6) ?
C6 H6A . 0.9300 ?
C7 C8 . 1.382(5) ?
C7 H7A . 0.9300 ?
C8 H8A . 0.9300 ?
C9 H9A . 0.9600 ?
C9 H9B . 0.9600 ?
C9 H9C . 0.9600 ?
C10 C11 . 1.492(3) ?
C11 H11A . 0.9600 ?
C11 H11B . 0.9600 ?
C11 H11C . 0.9600 ?
C12 C13 . 1.500(4) ?
C12 H12A . 0.9700 ?
C12 H12B . 0.9700 ?
C13 C14 . 1.499(4) ?
C14 C15 . 1.380(4) ?
C14 C19 . 1.390(4) ?
C15 C16 . 1.394(5) ?
C15 H15A . 0.9300 ?
C16 C17 . 1.359(5) ?
C16 H16A . 0.9300 ?
C17 C18 . 1.373(5) ?
C17 H17A . 0.9300 ?
C18 C19 . 1.382(4) ?
C18 H18A . 0.9300 ?
C19 H19A . 0.9300 ?
C20 C21 . 1.517(4) ?
C20 H20A . 0.9700 ?
C20 H20B . 0.9700 ?
C21 C22 . 1.494(4) ?
C22 C27 . 1.382(4) ?
C22 C23 . 1.383(4) ?
C23 C24 . 1.387(5) ?
C23 H23A . 0.9300 ?
C24 C25 . 1.370(5) ?
C24 H24A . 0.9300 ?
C25 C26 . 1.364(5) ?
C25 H25A . 0.9300 ?
C26 C27 . 1.372(5) ?
C26 H26A . 0.9300 ?
C27 H27A . 0.9300 ?

loop_
_geom_hbond_atom_site_label_D
_geom_hbond_atom_site_label_H
_geom_hbond_atom_site_label_A
_geom_hbond_site_symmetry_A
_geom_hbond_distance_DH
_geom_hbond_distance_HA
_geom_hbond_distance_DA
_geom_hbond_angle_DHA
O2 H2A O4 3_766 0.82 1.88 2.663(3) 159
O3 H3A O1 3_666 0.82 1.88 2.695(3) 178
O4 H4C O1 . 0.86(4) 1.99(4) 2.779(3) 152(4)
O4 H4B N5 3_666 0.99(4) 1.87(4) 2.848(4) 170(3)
O4 H4B O3 3_666 0.99(4) 2.57(4) 3.372(3) 138(3)

loop_
_geom_torsion_atom_site_label_1
_geom_torsion_atom_site_label_2
_geom_torsion_atom_site_label_3
_geom_torsion_atom_site_label_4
_geom_torsion
_geom_torsion_publ_flag
C2 N1 N2 C10 7.3(3) ?
C3 N1 N2 C10 164.9(2) ?
C2 N1 N2 C9 168.0(2) ?
C3 N1 N2 C9 -34.5(4) ?
C20 N3 C1 C10 -131.2(3) ?
C12 N3 C1 C10 100.7(3) ?
C20 N3 C1 C2 53.9(3) ?
C12 N3 C1 C2 -74.2(3) ?
N2 N1 C2 O1 175.2(2) ?
C3 N1 C2 O1 19.4(4) ?
N2 N1 C2 C1 -6.2(3) ?
C3 N1 C2 C1 -161.9(2) ?
C10 C1 C2 O1 -178.7(3) ?
N3 C1 C2 O1 -3.2(5) ?
C10 C1 C2 N1 2.9(3) ?
N3 C1 C2 N1 178.4(2) ?
C2 N1 C3 C4 -102.7(3) ?
N2 N1 C3 C4 103.9(3) ?
C2 N1 C3 C8 78.3(3) ?
N2 N1 C3 C8 -75.1(3) ?
C8 C3 C4 C5 -0.3(4) ?
N1 C3 C4 C5 -179.4(3) ?
C3 C4 C5 C6 0.4(5) ?
C4 C5 C6 C7 -0.3(6) ?
C5 C6 C7 C8 0.2(6) ?
C4 C3 C8 C7 0.2(4) ?
N1 C3 C8 C7 179.2(3) ?
C6 C7 C8 C3 -0.1(5) ?
N1 N2 C10 C1 -5.4(3) ?
C9 N2 C10 C1 -163.7(3) ?
N1 N2 C10 C11 174.9(2) ?
C9 N2 C10 C11 16.6(4) ?
C2 C1 C10 N2 1.6(3) ?
N3 C1 C10 N2 -174.1(2) ?
C2 C1 C10 C11 -178.7(3) ?
N3 C1 C10 C11 5.5(4) ?
C1 N3 C12 C13 -64.3(3) yes
C20 N3 C12 C13 167.4(2) ?
O2 N4 C13 C14 179.0(2) yes
O2 N4 C13 C12 -2.1(4) ?
N3 C12 C13 N4 103.4(3) ?
N3 C12 C13 C14 -77.7(3) ?
N4 C13 C14 C15 179.3(3) ?
C12 C13 C14 C15 0.4(4) ?
N4 C13 C14 C19 -0.2(4) ?
C12 C13 C14 C19 -179.2(2) ?
C19 C14 C15 C16 0.6(5) ?
C13 C14 C15 C16 -178.9(3) ?
C14 C15 C16 C17 0.1(6) ?
C15 C16 C17 C18 -0.6(6) ?
C16 C17 C18 C19 0.3(5) ?
C17 C18 C19 C14 0.5(5) ?
C15 C14 C19 C18 -0.9(4) ?
C13 C14 C19 C18 178.6(3) ?
C1 N3 C20 C21 166.9(2) ?
C12 N3 C20 C21 -65.3(3) ?
O3 N5 C21 C22 178.7(2) yes
O3 N5 C21 C20 -0.7(4) ?
N3 C20 C21 N5 105.1(3) yes
N3 C20 C21 C22 -74.2(3) ?
N5 C21 C22 C27 177.7(3) ?
C20 C21 C22 C27 -2.9(4) ?
N5 C21 C22 C23 -2.2(4) ?
C20 C21 C22 C23 177.1(3) ?
C27 C22 C23 C24 0.5(6) ?
C21 C22 C23 C24 -179.5(3) ?
C22 C23 C24 C25 -0.1(7) ?
C23 C24 C25 C26 -0.7(7) ?
C24 C25 C26 C27 1.0(6) ?
C25 C26 C27 C22 -0.6(6) ?
C23 C22 C27 C26 -0.2(5) ?
C21 C22 C27 C26 179.8(3) ?

loop_
_cod_related_entry_id
_cod_related_entry_database
_cod_related_entry_code
1 ChemSpider 30652396
